data_2018802
loop_
_publ_author_name
'Acosta, Lina M.'
'Yepes, Andr\'es F.'
'Palma, Alirio'
'Cobo, Justo'
'Glidewell, Christopher'

_publ_section_title
;
 Six closely related 4,6-disubstituted 2-amino-5-formylpyrimidines:
 different ring conformations, polarized electronic structures, and
 hydrogen-bonded assembly in zero, one, two and three dimensions
;
_journal_coeditor_code YF3022
_journal_issue 2
_journal_name_full 'Acta Crystallographica Section C'
_journal_page_first 162
_journal_page_last 171
_journal_paper_doi 10.1107/S0108270112051049
_journal_volume 69
_journal_year 2013
_chemical_formula_iupac 'C16 H19 N5 O3'
_chemical_formula_moiety 'C16 H19 N5 O3'
_chemical_formula_sum 'C16 H19 N5 O3'
_chemical_formula_weight 329.36
_chemical_name_systematic
;
Ethyl
<i>N</i>-{2-amino-5-formyl-6-[methyl(phenyl)amino]pyrimidin-4-yl}glycinate
;
_space_group_IT_number 2
_symmetry_cell_setting triclinic
_symmetry_space_group_name_Hall '-P 1'
_symmetry_space_group_name_H-M 'P -1'
_atom_sites_solution_hydrogens geom
_atom_sites_solution_primary direct
_atom_sites_solution_secondary difmap
_cell_angle_alpha 73.30(2)
_cell_angle_beta 82.680(14)
_cell_angle_gamma 72.693(13)
_cell_formula_units_Z 2
_cell_length_a 7.3990(5)
_cell_length_b 9.609(3)
_cell_length_c 12.449(3)
_cell_measurement_reflns_used 3718
_cell_measurement_temperature 293(2)
_cell_measurement_theta_max 27.50
_cell_measurement_theta_min 3.16
_cell_volume 808.5(3)
_computing_cell_refinement 'DIRAX/LSQ (Duisenberg <i>et al.</i>, 2000)'
_computing_data_collection 'COLLECT (Nonius, 1999)'
_computing_data_reduction 'EVALCCD (Duisenberg <i>et al.</i>, 2003)'
_computing_molecular_graphics 'PLATON (Spek, 2009)'
_computing_publication_material
;
SHELXL97 (Sheldrick, 2008) and PLATON (Spek, 2009)
;
_computing_structure_refinement 'SHELXL97 (Sheldrick, 2008)'
_computing_structure_solution 'SIR2004 (Burla <i>et al.</i>, 2005)'
_diffrn_ambient_temperature 293(2)
_diffrn_detector_area_resol_mean 9.091
_diffrn_measured_fraction_theta_full 0.999
_diffrn_measured_fraction_theta_max 0.999
_diffrn_measurement_device_type 'Bruker Nonius KappaCCD area-detector'
_diffrn_measurement_method '\f and \w scans'
_diffrn_radiation_monochromator graphite
_diffrn_radiation_source 'Bruker Nonius FR591 rotating anode'
_diffrn_radiation_type 'Mo K\a'
_diffrn_radiation_wavelength 0.71073
_diffrn_reflns_av_R_equivalents 0.0421
_diffrn_reflns_av_sigmaI/netI 0.0329
_diffrn_reflns_limit_h_max 8
_diffrn_reflns_limit_h_min -8
_diffrn_reflns_limit_k_max 11
_diffrn_reflns_limit_k_min -11
_diffrn_reflns_limit_l_max 15
_diffrn_reflns_limit_l_min -15
_diffrn_reflns_number 18365
_diffrn_reflns_theta_full 27.50
_diffrn_reflns_theta_max 25.50
_diffrn_reflns_theta_min 3.16
_diffrn_standards_decay_% 0
_diffrn_standards_interval_count 0
_diffrn_standards_interval_time 0
_diffrn_standards_number 0
_exptl_absorpt_coefficient_mu 0.097
_exptl_absorpt_correction_T_max 0.936
_exptl_absorpt_correction_T_min 0.885
_exptl_absorpt_correction_type multi-scan
_exptl_absorpt_process_details '(SADABS; Sheldrick, 2003)'
_exptl_crystal_colour 'pale yellow'
_exptl_crystal_density_diffrn 1.353
_exptl_crystal_density_method 'not measured'
_exptl_crystal_description block
_exptl_crystal_F_000 348
_exptl_crystal_size_max 0.41
_exptl_crystal_size_mid 0.25
_exptl_crystal_size_min 0.22
_refine_diff_density_max 0.186
_refine_diff_density_min -0.166
_refine_ls_extinction_coef 0.033(4)
_refine_ls_extinction_expression Fc^*^=kFc[1+0.001xFc^2^\l^3^/sin(2\q)]^-1/4^
_refine_ls_extinction_method 'SHELXL97 (Sheldrick, 2008)'
_refine_ls_goodness_of_fit_ref 1.022
_refine_ls_hydrogen_treatment constr
_refine_ls_matrix_type full
_refine_ls_number_parameters 220
_refine_ls_number_reflns 3006
_refine_ls_number_restraints 0
_refine_ls_restrained_S_all 1.022
_refine_ls_R_factor_all 0.0786
_refine_ls_R_factor_gt 0.0452
_refine_ls_shift/su_max 0.001
_refine_ls_shift/su_mean 0.000
_refine_ls_structure_factor_coef Fsqd
_refine_ls_weighting_details 'w = 1/[\s^2^(Fo^2^)+(0.0562P)^2^+0.2215P] where P=(Fo^2^+2Fc^2^)/3'
_refine_ls_weighting_scheme calc
_refine_ls_wR_factor_gt 0.1030
_refine_ls_wR_factor_ref 0.1201
_reflns_number_gt 2054
_reflns_number_total 3006
_reflns_threshold_expression I>2\s(I)
_cod_data_source_file yf3022.cif
_cod_data_source_block I
_cod_database_code 2018802
_cod_database_fobs_code 2018802

loop_
_symmetry_equiv_pos_as_xyz
'x, y, z'
'-x, -y, -z'

loop_
_atom_site_type_symbol
_atom_site_label
_atom_site_fract_x
_atom_site_fract_y
_atom_site_fract_z
_atom_site_U_iso_or_equiv
_atom_site_adp_type
_atom_site_calc_flag
_atom_site_refinement_flags
_atom_site_occupancy
_atom_site_symmetry_multiplicity
N N1 0.1832(2) 0.62253(17) 0.41032(12) 0.0370(4) Uani d . 1 1
C C2 0.2237(2) 0.6088(2) 0.51649(15) 0.0358(4) Uani d . 1 1
N N3 0.3581(2) 0.65340(17) 0.54930(12) 0.0372(4) Uani d . 1 1
C C4 0.4570(2) 0.7269(2) 0.46709(15) 0.0343(4) Uani d . 1 1
C C5 0.4235(2) 0.7561(2) 0.35103(15) 0.0348(4) Uani d . 1 1
C C6 0.2866(2) 0.6925(2) 0.32890(14) 0.0341(4) Uani d . 1 1
N N21 0.1191(2) 0.5411(2) 0.59954(13) 0.0488(5) Uani d . 1 1
H H21A 0.0412 0.4884 0.5872 0.059 Uiso d R 1 1
H H21B 0.1525 0.5227 0.6757 0.059 Uiso d R 1 1
N N41 0.5891(2) 0.77684(18) 0.49610(13) 0.0415(4) Uani d . 1 1
H H41 0.6471 0.8364 0.4363 0.050 Uiso d R 1 1
C C42 0.6239(3) 0.7672(2) 0.60966(15) 0.0414(5) Uani d . 1 1
H H42A 0.6666 0.6623 0.6520 0.050 Uiso calc R 1 1
H H42B 0.5087 0.8157 0.6465 0.050 Uiso calc R 1 1
C C43 0.7738(3) 0.8457(2) 0.60362(16) 0.0417(5) Uani d . 1 1
O O43 0.8323(2) 0.9156(2) 0.51776(13) 0.0728(5) Uani d . 1 1
O O44 0.83342(19) 0.82899(16) 0.70415(11) 0.0464(4) Uani d . 1 1
C C45 0.9843(3) 0.8998(3) 0.70299(19) 0.0534(6) Uani d . 1 1
H H45A 0.9497 1.0036 0.6575 0.064 Uiso calc R 1 1
H H45B 1.1011 0.8458 0.6708 0.064 Uiso calc R 1 1
C C46 1.0116(4) 0.8957(3) 0.8196(2) 0.0657(7) Uani d . 1 1
H H46A 1.0490 0.7926 0.8636 0.099 Uiso calc R 1 1
H H46B 0.8951 0.9484 0.8511 0.099 Uiso calc R 1 1
H H46C 1.1086 0.9435 0.8198 0.099 Uiso calc R 1 1
C C51 0.5014(3) 0.8607(2) 0.26646(16) 0.0421(5) Uani d . 1 1
H H51 0.4535 0.8904 0.1954 0.050 Uiso calc R 1 1
O O51 0.6259(2) 0.91568(17) 0.27831(11) 0.0533(4) Uani d . 1 1
N N61 0.2488(2) 0.70546(19) 0.22015(12) 0.0406(4) Uani d . 1 1
C C61 0.3994(3) 0.6844(2) 0.13638(15) 0.0387(5) Uani d . 1 1
C C62 0.5608(3) 0.5669(2) 0.16096(17) 0.0474(5) Uani d . 1 1
H H62 0.5737 0.5000 0.2322 0.057 Uiso calc R 1 1
C C63 0.7041(3) 0.5488(3) 0.0788(2) 0.0614(6) Uani d . 1 1
H H63 0.8151 0.4711 0.0958 0.074 Uiso calc R 1 1
C C64 0.6842(4) 0.6443(3) -0.0276(2) 0.0664(7) Uani d . 1 1
H H64 0.7807 0.6305 -0.0825 0.080 Uiso calc R 1 1
C C65 0.5227(4) 0.7593(3) -0.05232(18) 0.0615(6) Uani d . 1 1
H H65 0.5089 0.8240 -0.1243 0.074 Uiso calc R 1 1
C C66 0.3798(3) 0.7799(2) 0.02895(16) 0.0502(5) Uani d . 1 1
H H66 0.2696 0.8584 0.0116 0.060 Uiso calc R 1 1
C C67 0.0719(3) 0.6819(3) 0.19802(18) 0.0557(6) Uani d . 1 1
H H67A -0.0287 0.7235 0.2462 0.084 Uiso calc R 1 1
H H67B 0.0864 0.5756 0.2123 0.084 Uiso calc R 1 1
H H67C 0.0422 0.7311 0.1210 0.084 Uiso calc R 1 1

loop_
_atom_site_aniso_label
_atom_site_aniso_U_11
_atom_site_aniso_U_22
_atom_site_aniso_U_33
_atom_site_aniso_U_12
_atom_site_aniso_U_13
_atom_site_aniso_U_23
N1 0.0371(9) 0.0447(9) 0.0343(9) -0.0186(7) 0.0011(7) -0.0121(7)
C2 0.0368(10) 0.0391(11) 0.0340(10) -0.0141(9) 0.0028(8) -0.0115(8)
N3 0.0398(9) 0.0449(9) 0.0325(8) -0.0206(7) 0.0019(7) -0.0108(7)
C4 0.0341(10) 0.0363(10) 0.0352(10) -0.0123(8) 0.0004(8) -0.0119(8)
C5 0.0347(10) 0.0391(11) 0.0332(10) -0.0147(8) -0.0005(8) -0.0093(8)
C6 0.0330(10) 0.0370(10) 0.0329(10) -0.0103(8) -0.0014(8) -0.0093(8)
N21 0.0562(11) 0.0683(12) 0.0347(9) -0.0392(9) 0.0040(8) -0.0130(8)
N41 0.0466(9) 0.0544(11) 0.0330(9) -0.0302(8) 0.0009(7) -0.0104(7)
C42 0.0466(11) 0.0520(12) 0.0326(10) -0.0234(10) -0.0010(8) -0.0118(9)
C43 0.0468(11) 0.0502(12) 0.0346(11) -0.0245(10) 0.0006(9) -0.0108(9)
O43 0.0944(12) 0.1037(14) 0.0418(9) -0.0740(11) -0.0048(8) -0.0027(9)
O44 0.0491(8) 0.0653(9) 0.0375(8) -0.0324(7) -0.0011(6) -0.0161(7)
C45 0.0486(12) 0.0679(15) 0.0591(14) -0.0320(11) -0.0013(10) -0.0242(11)
C46 0.0748(16) 0.0708(16) 0.0639(15) -0.0337(13) -0.0236(13) -0.0136(13)
C51 0.0453(11) 0.0471(12) 0.0382(11) -0.0205(10) -0.0031(9) -0.0094(9)
O51 0.0593(9) 0.0638(10) 0.0450(8) -0.0386(8) -0.0019(7) -0.0046(7)
N61 0.0369(9) 0.0580(11) 0.0320(8) -0.0202(8) -0.0030(7) -0.0115(7)
C61 0.0444(11) 0.0453(11) 0.0331(10) -0.0212(9) -0.0015(8) -0.0113(9)
C62 0.0532(13) 0.0459(12) 0.0433(12) -0.0176(10) -0.0015(10) -0.0084(9)
C63 0.0535(14) 0.0606(15) 0.0703(16) -0.0134(12) 0.0068(12) -0.0243(13)
C64 0.0729(17) 0.0821(19) 0.0557(15) -0.0365(15) 0.0245(13) -0.0319(14)
C65 0.0825(18) 0.0749(17) 0.0341(12) -0.0394(15) 0.0075(11) -0.0109(11)
C66 0.0589(13) 0.0549(13) 0.0368(11) -0.0195(11) -0.0059(10) -0.0065(10)
C67 0.0478(13) 0.0859(17) 0.0412(12) -0.0326(12) -0.0075(9) -0.0116(11)

loop_
_atom_type_symbol
_atom_type_description
_atom_type_scat_dispersion_real
_atom_type_scat_dispersion_imag
_atom_type_scat_source
C C 0.0033 0.0016 'International Tables Vol C Tables 4.2.6.8 and 6.1.1.4'
H H 0.0000 0.0000 'International Tables Vol C Tables 4.2.6.8 and 6.1.1.4'
N N 0.0061 0.0033 'International Tables Vol C Tables 4.2.6.8 and 6.1.1.4'
O O 0.0106 0.0060 'International Tables Vol C Tables 4.2.6.8 and 6.1.1.4'

loop_
_geom_angle_atom_site_label_1
_geom_angle_atom_site_label_2
_geom_angle_atom_site_label_3
_geom_angle
C6 N1 C2 115.75(15)
N3 C2 N21 115.54(16)
N3 C2 N1 127.77(16)
N21 C2 N1 116.68(16)
C4 N3 C2 115.82(15)
N3 C4 N41 117.83(16)
N3 C4 C5 122.50(16)
N41 C4 C5 119.66(16)
C6 C5 C51 122.78(17)
C6 C5 C4 115.27(16)
C51 C5 C4 121.27(16)
N1 C6 N61 116.45(16)
N1 C6 C5 122.59(16)
N61 C6 C5 120.92(16)
C2 N21 H21A 122.3
C2 N21 H21B 118.0
H21A N21 H21B 117.4
C4 N41 C42 124.86(15)
C4 N41 H41 115.3
C42 N41 H41 119.0
N41 C42 C43 107.29(15)
N41 C42 H42A 110.3
C43 C42 H42A 110.3
N41 C42 H42B 110.3
C43 C42 H42B 110.3
H42A C42 H42B 108.5
O43 C43 O44 124.00(18)
O43 C43 C42 123.37(18)
O44 C43 C42 112.62(15)
C43 O44 C45 114.96(15)
O44 C45 C46 108.72(17)
O44 C45 H45A 109.9
C46 C45 H45A 109.9
O44 C45 H45B 109.9
C46 C45 H45B 109.9
H45A C45 H45B 108.3
C45 C46 H46A 109.5
C45 C46 H46B 109.5
H46A C46 H46B 109.5
C45 C46 H46C 109.5
H46A C46 H46C 109.5
H46B C46 H46C 109.5
O51 C51 C5 126.41(18)
O51 C51 H51 116.8
C5 C51 H51 116.8
C6 N61 C61 120.97(15)
C6 N61 C67 119.49(15)
C61 N61 C67 115.42(15)
C62 C61 C66 119.58(19)
C62 C61 N61 120.45(17)
C66 C61 N61 119.93(18)
C61 C62 C63 119.4(2)
C61 C62 H62 120.3
C63 C62 H62 120.3
C64 C63 C62 120.7(2)
C64 C63 H63 119.6
C62 C63 H63 119.6
C65 C64 C63 119.7(2)
C65 C64 H64 120.1
C63 C64 H64 120.1
C64 C65 C66 120.2(2)
C64 C65 H65 119.9
C66 C65 H65 119.9
C65 C66 C61 120.3(2)
C65 C66 H66 119.9
C61 C66 H66 119.9
N61 C67 H67A 109.5
N61 C67 H67B 109.5
H67A C67 H67B 109.5
N61 C67 H67C 109.5
H67A C67 H67C 109.5
H67B C67 H67C 109.5

loop_
_geom_bond_atom_site_label_1
_geom_bond_atom_site_label_2
_geom_bond_distance
N1 C6 1.335(2)
N1 C2 1.353(2)
C2 N3 1.340(2)
C2 N21 1.342(2)
N3 C4 1.335(2)
C4 N41 1.336(2)
C4 C5 1.430(2)
C5 C6 1.418(2)
C5 C51 1.426(3)
C6 N61 1.380(2)
N21 H21A 0.9242
N21 H21B 0.9636
N41 C42 1.441(2)
N41 H41 0.9409
C42 C43 1.500(3)
C42 H42A 0.9700
C42 H42B 0.9700
C43 O43 1.193(2)
C43 O44 1.330(2)
O44 C45 1.467(2)
C45 C46 1.479(3)
C45 H45A 0.9700
C45 H45B 0.9700
C46 H46A 0.9600
C46 H46B 0.9600
C46 H46C 0.9600
C51 O51 1.232(2)
C51 H51 0.9300
N61 C61 1.436(2)
N61 C67 1.464(2)
C61 C62 1.374(3)
C61 C66 1.385(3)
C62 C63 1.384(3)
C62 H62 0.9300
C63 C64 1.375(3)
C63 H63 0.9300
C64 C65 1.362(3)
C64 H64 0.9300
C65 C66 1.378(3)
C65 H65 0.9300
C66 H66 0.9300
C67 H67A 0.9600
C67 H67B 0.9600
C67 H67C 0.9600

loop_
_geom_hbond_atom_site_label_D
_geom_hbond_atom_site_label_H
_geom_hbond_atom_site_label_A
_geom_hbond_site_symmetry_A
_geom_hbond_distance_DH
_geom_hbond_distance_HA
_geom_hbond_distance_DA
_geom_hbond_angle_DHA
_geom_hbond_publ_flag
N21 H21A N1 2_566 0.92 2.22 3.125(2) 167 no
N41 H41 O51 . 0.94 1.90 2.675(2) 138 no

loop_
_geom_torsion_atom_site_label_1
_geom_torsion_atom_site_label_2
_geom_torsion_atom_site_label_3
_geom_torsion_atom_site_label_4
_geom_torsion
C6 N1 C2 N3 -1.9(3)
C6 N1 C2 N21 178.89(16)
N21 C2 N3 C4 -177.11(16)
N1 C2 N3 C4 3.7(3)
C2 N3 C4 N41 178.29(16)
C2 N3 C4 C5 -0.3(3)
N3 C4 C5 C6 -4.1(3)
N41 C4 C5 C6 177.27(16)
N3 C4 C5 C51 166.67(17)
N41 C4 C5 C51 -11.9(3)
C2 N1 C6 N61 179.10(16)
C2 N1 C6 C5 -3.3(3)
C51 C5 C6 N1 -164.61(18)
C4 C5 C6 N1 6.1(3)
C51 C5 C6 N61 12.9(3)
C4 C5 C6 N61 -176.44(16)
N3 C4 N41 C42 -4.8(3)
C5 C4 N41 C42 173.87(18)
C4 N41 C42 C43 -176.15(17)
N41 C42 C43 O43 7.4(3)
N41 C42 C43 O44 -172.71(17)
O43 C43 O44 C45 -1.9(3)
C42 C43 O44 C45 178.29(17)
C43 O44 C45 C46 170.04(19)
C6 C5 C51 O51 -176.82(19)
C4 C5 C51 O51 13.1(3)
N1 C6 N61 C61 -139.74(18)
C5 C6 N61 C61 42.6(3)
N1 C6 N61 C67 16.4(3)
C5 C6 N61 C67 -161.27(18)
C6 N61 C61 C62 43.8(3)
C67 N61 C61 C62 -113.3(2)
C6 N61 C61 C66 -138.31(19)
C67 N61 C61 C66 64.7(2)
C66 C61 C62 C63 2.1(3)
N61 C61 C62 C63 180.00(19)
C61 C62 C63 C64 -1.8(3)
C62 C63 C64 C65 0.8(4)
C63 C64 C65 C66 0.1(4)
C64 C65 C66 C61 0.2(3)
C62 C61 C66 C65 -1.3(3)
N61 C61 C66 C65 -179.20(18)

loop_
_cod_related_entry_id
_cod_related_entry_database
_cod_related_entry_code
1 ChemSpider 30654417
